data_2010786
loop_
_publ_author_name
'Harper, James K.'
'Arif, Atta M.'
'Grant, David M.'

_publ_section_title
;
 <i>cis</i>-Verbenol
;
_journal_issue 4
_journal_name_full 'Acta Crystallographica Section C'
_journal_page_first 451
_journal_page_last 452
_journal_paper_doi 10.1107/S010827019901570X
_journal_volume 56
_journal_year 2000
_chemical_formula_moiety 'C10 H16 O1'
_chemical_formula_sum 'C10 H16 O'
_chemical_formula_weight 152.23
_chemical_melting_point 344(3)
_space_group_IT_number 19
_symmetry_cell_setting orthorhombic
_symmetry_space_group_name_Hall 'P 2ac 2ab'
_symmetry_space_group_name_H-M 'P 21 21 21'
_audit_creation_method 'WinGX routine CIF_UPDATE'
_cell_angle_alpha 90
_cell_angle_beta 90
_cell_angle_gamma 90
_cell_formula_units_Z 12
_cell_length_a 7.01150(10)
_cell_length_b 18.7691(6)
_cell_length_c 21.1681(7)
_cell_measurement_reflns_used 252
_cell_measurement_temperature 200.0(10)
_cell_measurement_theta_max 24.97
_cell_measurement_theta_min 4.10
_cell_volume 2785.71(13)
_computing_cell_refinement 'DENZO-SMN (Otwinowski & Minor, 1997)'
_computing_data_collection 'COLLECT (Nonius, 1998)'
_computing_data_reduction DENZO-SMN
_computing_molecular_graphics 'WinGX  (Farrugia, 1998) and ORTEP3 for Windows  (Farrugia 1997)'
_computing_publication_material 'ORTEP3 for Windows'
_computing_structure_refinement 'SHELXL97 (Sheldrick, 1997)'
_computing_structure_solution 'SIR97 (Altomare et al., 1997)'
_diffrn_measured_fraction_theta_full .986
_diffrn_measured_fraction_theta_max .986
_diffrn_measurement_device_type 'Nonius KappaCCD'
_diffrn_measurement_method '\f + \w scan'
_diffrn_radiation_type MoK\a
_diffrn_radiation_wavelength .71073
_diffrn_reflns_av_R_equivalents .042
_diffrn_reflns_limit_h_max 7
_diffrn_reflns_limit_h_min -8
_diffrn_reflns_limit_k_max 22
_diffrn_reflns_limit_k_min -22
_diffrn_reflns_limit_l_max 24
_diffrn_reflns_limit_l_min -24
_diffrn_reflns_number 13724
_diffrn_reflns_theta_full 24.79
_diffrn_reflns_theta_max 24.79
_diffrn_reflns_theta_min 4.1
_diffrn_standards_decay_% <2
_diffrn_standards_number none
_exptl_absorpt_coefficient_mu .068
_exptl_absorpt_correction_type none
_exptl_crystal_colour colorless
_exptl_crystal_density_diffrn 1.089
_exptl_crystal_density_method 'not measured'
_exptl_crystal_description prism
_exptl_crystal_F_000 1008
_exptl_crystal_size_max .20
_exptl_crystal_size_mid .14
_exptl_crystal_size_min .13
_refine_diff_density_max .24
_refine_diff_density_min -.23
_refine_ls_extinction_method none
_refine_ls_goodness_of_fit_ref 1.05
_refine_ls_hydrogen_treatment mixed
_refine_ls_matrix_type full
_refine_ls_number_parameters 310
_refine_ls_number_reflns 2717
_refine_ls_number_restraints 0
_refine_ls_restrained_S_all 1.05
_refine_ls_R_factor_gt .047
_refine_ls_shift/su_max <0.001
_refine_ls_structure_factor_coef Fsqd
_refine_ls_weighting_details 'w = 1/[\s^2^(Fo^2^)+(0.0812P)^2^+0.6806P] where P=(Fo^2^+2Fc^2^)/3'
_refine_ls_weighting_scheme calc
_refine_ls_wR_factor_ref .127
_reflns_number_gt 2360
_reflns_number_total 2717
_reflns_threshold_expression I>2\s(I)
_cod_data_source_file bk1491.cif
_cod_data_source_block I
_cod_depositor_comments
;
The following automatic conversions were performed:
'_symmetry_cell_setting' value 'Orthorhombic' changed to 'orthorhombic'
according to '/home/saulius/struct/CIF-dictionaries/cif_core.dic'
dictionary named 'cif_core.dic' version 2.4.1 from 2010-06-29.

Automatic conversion script
Id: cif_fix_enum 1527 2010-12-29 10:47:43Z saulius 

The following automatic conversions were performed:

'_chemical_melting_point' value '341.5-346.5 K' was changed to
'344(3)' - the average value was taken and precision was estimated.

Automatic conversion script
Id: cif_fix_values 1646 2011-03-28 12:23:43Z adriana 

The following automatic conversions were performed:

'_chemical_melting_point' value '341.5-346.5 K' was changed to
'344(3)' - the average value was taken and precision was
estimated.

'_symmetry_cell_setting' value 'Orthorhombic' changed to
'orthorhombic' according to
/home/saulius/struct/CIF-dictionaries/cif_core.dic dictionary named
'cif_core.dic' version 2.4.1 from 2010-06-29.

Automatic conversion script
Id: cif_fix_values 1715 2011-07-08 13:25:40Z adriana 

The following automatic conversions were performed:

'_refine_ls_weighting_scheme' value 'calc w =
1/[\s^2^(Fo^2^)+(0.0812P)^2^+0.6806P] where P=(Fo^2^+2Fc^2^)/3' was
changed to 'calc'. New tag '_refine_ls_weighting_details' was
created. The value of the new tag was set to 'w =
1/[\s^2^(Fo^2^)+(0.0812P)^2^+0.6806P] where P=(Fo^2^+2Fc^2^)/3'.

Automatic conversion script
Id: cif_fix_values 3143 2015-03-26 13:38:13Z robertas 
;
_cod_database_code 2010786
_cod_database_fobs_code 2010786

loop_
_symmetry_equiv_pos_as_xyz
'x, y, z'
'-x+1/2, -y, z+1/2'
'x+1/2, -y+1/2, -z'
'-x, y+1/2, -z+1/2'

loop_
_atom_site_label
_atom_site_fract_x
_atom_site_fract_y
_atom_site_fract_z
_atom_site_U_iso_or_equiv
_atom_site_adp_type
_atom_site_calc_flag
_atom_site_refinement_flags
_atom_site_occupancy
_atom_site_disorder_assembly
_atom_site_disorder_group
_atom_site_type_symbol
O1 .9297(3) .13325(11) .69441(12) .0461(6) Uani d . 1 . . O
HO1 .841(6) .161(2) .6964(19) .062(12) Uiso d . 1 . . H
C1 1.0130(4) -.04798(15) .61378(14) .0365(7) Uani d . 1 . . C
H1 1.0619 -.0889 .5882 .044 Uiso calc R 1 . . H
C2 .8642(4) -.00134(16) .58270(14) .0391(7) Uani d . 1 . . C
C3 .7918(4) .05117(17) .61743(15) .0406(7) Uani d . 1 . . C
H3 .6978 .0819 .6001 .049 Uiso calc R 1 . . H
C4 .8597(4) .06179(15) .68452(15) .0392(7) Uani d . 1 . . C
H4 .7497 .0535 .7137 .047 Uiso calc R 1 . . H
C5 1.0155(4) .00809(15) .70005(14) .0373(7) Uani d . 1 . . C
H5 1.0687 .0113 .7438 .045 Uiso calc R 1 . . H
C6 1.1669(4) .00033(15) .64610(14) .0370(7) Uani d . 1 . . C
C7 .9383(5) -.06603(16) .68093(15) .0421(7) Uani d . 1 . . C
H7A .798 -.0708 .6839 .051 Uiso calc R 1 . . H
H7B 1.0041 -.1065 .7015 .051 Uiso calc R 1 . . H
C8 .8104(6) -.0148(2) .51534(16) .0590(10) Uani d . 1 . . C
H8A .8805 -.0563 .4995 .089 Uiso calc R 1 . . H
H8B .8425 .0271 .4898 .089 Uiso calc R 1 . . H
H8C .673 -.0239 .5126 .089 Uiso calc R 1 . . H
C9 1.2399(5) .06494(17) .61060(17) .0447(8) Uani d . 1 . . C
H9A 1.1316 .0935 .5959 .067 Uiso calc R 1 . . H
H9B 1.3155 .0493 .5742 .067 Uiso calc R 1 . . H
H9C 1.3197 .0938 .6387 .067 Uiso calc R 1 . . H
C10 1.3407(5) -.04280(19) .66881(18) .0538(9) Uani d . 1 . . C
H10A 1.297 -.085 .6919 .081 Uiso calc R 1 . . H
H10B 1.419 -.0132 .6967 .081 Uiso calc R 1 . . H
H10C 1.4166 -.0577 .6323 .081 Uiso calc R 1 . . H
O1' .5930(3) .20817(12) .68225(12) .0439(6) Uani d . 1 . . O
HO1' .530(7) .200(2) .707(2) .068(16) Uiso d . 1 . . H
C1' .6466(5) .38039(16) .58602(15) .0467(8) Uani d . 1 . . C
H1' .6871 .4274 .5684 .056 Uiso calc R 1 . . H
C2' .4952(5) .38247(17) .63741(15) .0462(8) Uani d . 1 . . C
C3' .4337(5) .32051(17) .65885(15) .0422(7) Uani d . 1 . . C
H3' .3381 .3189 .6906 .051 Uiso calc R 1 . . H
C4' .5152(5) .25252(16) .63289(15) .0398(7) Uani d . 1 . . C
H4' .4107 .2256 .6113 .048 Uiso calc R 1 . . H
C5' .6702(5) .26843(15) .58467(14) .0390(7) Uani d . 1 . . C
H5' .7321 .2258 .5651 .047 Uiso calc R 1 . . H
C6' .8094(5) .32900(17) .60630(15) .0427(8) Uani d . 1 . . C
C7' .5842(6) .32335(17) .53745(14) .0478(8) Uani d . 1 . . C
H7'1 .6515 .3261 .4964 .057 Uiso calc R 1 . . H
H7'2 .4445 .3194 .5317 .057 Uiso calc R 1 . . H
C8' .4249(8) .45320(19) .66133(19) .0738(13) Uani d . 1 . . C
H8'1 .4891 .4917 .6384 .111 Uiso calc R 1 . . H
H8'2 .4528 .4573 .7065 .111 Uiso calc R 1 . . H
H8'3 .2869 .4567 .6546 .111 Uiso calc R 1 . . H
C9' .8807(5) .33147(19) .67444(16) .0524(9) Uani d . 1 . . C
H9'1 .9801 .2954 .6804 .079 Uiso calc R 1 . . H
H9'2 .7744 .3219 .7033 .079 Uiso calc R 1 . . H
H9'3 .9334 .3788 .6834 .079 Uiso calc R 1 . . H
C10' .9832(6) .3339(2) .56249(19) .0629(10) Uani d . 1 . . C
H10D .9408 .3325 .5184 .094 Uiso calc R 1 . . H
H10E 1.0689 .2937 .5707 .094 Uiso calc R 1 . . H
H10F 1.051 .3787 .5704 .094 Uiso calc R 1 . . H
O1'' .2623(3) .18282(14) .74930(11) .0459(6) Uani d . 1 . . O
HO1'' .180(7) .167(2) .731(2) .059(13) Uiso d . 1 . . H
C1'' .3540(5) .20439(17) .92741(15) .0447(8) Uani d . 1 . . C
H1'' .4054 .2024 .9714 .054 Uiso calc R 1 . . H
C2'' .2085(5) .14812(17) .90990(15) .0415(7) Uani d . 1 . . C
C3'' .1318(5) .15230(17) .85232(16) .0423(8) Uani d . 1 . . C
H3'' .0392 .1185 .8391 .051 Uiso calc R 1 . . H
C4'' .1939(4) .21129(16) .80842(15) .0411(7) Uani d . 1 . . C
H4'' .0809 .2422 .7995 .049 Uiso calc R 1 . . H
C5'' .3461(5) .25668(15) .83877(15) .0405(7) Uani d . 1 . . C
H5'' .3941 .2972 .8125 .049 Uiso calc R 1 . . H
C6'' .5040(4) .21154(17) .87321(15) .0386(7) Uani d . 1 . . C
C7'' .2725(5) .27704(18) .90547(17) .0516(9) Uani d . 1 . . C
H7''1 .3366 .319 .9243 .062 Uiso calc R 1 . . H
H7''2 .132 .2809 .9087 .062 Uiso calc R 1 . . H
C8'' .1587(6) .0908(2) .95609(18) .0659(11) Uani d . 1 . . C
H8''1 .2314 .0978 .9951 .099 Uiso calc R 1 . . H
H8''2 .1901 .0442 .9379 .099 Uiso calc R 1 . . H
H8''3 .0219 .0928 .9655 .099 Uiso calc R 1 . . H
C9'' .5812(5) .14423(16) .84258(17) .0422(7) Uani d . 1 . . C
H9''1 .4747 .1139 .8293 .063 Uiso calc R 1 . . H
H9''2 .6606 .1184 .873 .063 Uiso calc R 1 . . H
H9''3 .6582 .157 .8056 .063 Uiso calc R 1 . . H
C10'' .6759(5) .2577(2) .8924(2) .0587(10) Uani d . 1 . . C
H10G .6305 .3017 .9123 .088 Uiso calc R 1 . . H
H10H .751 .2695 .8548 .088 Uiso calc R 1 . . H
H10I .7557 .2313 .9224 .088 Uiso calc R 1 . . H

loop_
_atom_site_aniso_label
_atom_site_aniso_U_11
_atom_site_aniso_U_22
_atom_site_aniso_U_33
_atom_site_aniso_U_12
_atom_site_aniso_U_13
_atom_site_aniso_U_23
O1 .0368(12) .0359(11) .0656(15) .0028(10) -.0063(11) -.0101(11)
C1 .0377(16) .0336(14) .0383(16) -.0034(13) -.0008(13) -.0003(13)
C2 .0328(15) .0436(16) .0410(16) -.0082(14) -.0050(13) .0034(14)
C3 .0282(14) .0443(17) .0493(18) -.0006(13) -.0087(13) .0042(15)
C4 .0318(15) .0403(15) .0455(17) -.0030(13) .0007(14) -.0042(14)
C5 .0396(16) .0392(15) .0333(15) -.0007(13) -.0022(13) .0027(12)
C6 .0307(14) .0358(15) .0447(17) .0025(13) -.0018(13) .0012(13)
C7 .0475(18) .0381(16) .0408(17) -.0031(14) .0010(16) .0049(14)
C8 .059(2) .071(2) .047(2) -.006(2) -.0155(17) -.0008(18)
C9 .0332(16) .0446(17) .056(2) -.0061(14) -.0004(15) .0046(15)
C10 .0433(19) .0534(19) .064(2) .0101(17) -.0126(17) .0005(17)
O1' .0389(12) .0440(12) .0489(14) .0083(10) .0076(11) .0147(11)
C1' .062(2) .0352(15) .0431(17) -.0099(16) -.0064(17) .0067(14)
C2' .060(2) .0392(16) .0392(17) .0105(16) -.0045(16) .0030(14)
C3' .0383(17) .0460(18) .0423(16) .0091(15) -.0011(14) .0062(14)
C4' .0374(16) .0361(15) .0458(17) -.0029(14) -.0002(14) .0057(13)
C5' .0440(17) .0390(16) .0340(15) -.0026(14) .0029(14) -.0040(13)
C6' .0432(18) .0440(17) .0409(17) -.0072(15) .0000(14) -.0001(14)
C7' .058(2) .0517(18) .0338(16) -.0019(17) -.0062(15) .0019(14)
C8' .111(4) .049(2) .061(2) .026(2) .001(3) -.0006(18)
C9' .048(2) .058(2) .051(2) -.0095(17) -.0081(17) -.0034(17)
C10' .053(2) .076(3) .060(2) -.014(2) .0110(19) .006(2)
O1'' .0361(12) .0638(15) .0378(12) -.0074(11) -.0006(10) -.0047(11)
C1'' .0406(17) .0554(18) .0381(16) .0014(15) .0001(15) -.0077(15)
C2'' .0341(16) .0507(18) .0396(17) .0001(14) .0062(14) -.0017(14)
C3'' .0300(16) .0479(18) .0490(19) -.0032(14) .0067(15) -.0033(15)
C4'' .0322(15) .0464(16) .0446(17) .0050(13) -.0014(13) -.0013(14)
C5'' .0390(16) .0322(14) .0502(18) .0038(13) -.0007(15) .0008(13)
C6'' .0294(15) .0423(16) .0443(17) -.0015(13) -.0029(13) -.0041(14)
C7'' .0465(19) .0478(18) .060(2) .0071(15) .0025(17) -.0163(16)
C8'' .064(3) .077(3) .056(2) -.008(2) .015(2) .0103(19)
C9'' .0336(16) .0420(16) .0508(18) .0042(13) -.0004(15) -.0017(14)
C10'' .0431(19) .060(2) .073(3) -.0106(18) -.0092(18) -.0115(19)

loop_
_atom_type_symbol
_atom_type_description
_atom_type_scat_dispersion_real
_atom_type_scat_dispersion_imag
_atom_type_scat_source
C C .0033 .0016 'International Tables Vol C Tables 4.2.6.8 and 6.1.1.4'
H H 0 0 'International Tables Vol C Tables 4.2.6.8 and 6.1.1.4'
O O .0106 .006 'International Tables Vol C Tables 4.2.6.8 and 6.1.1.4'

loop_
_geom_angle_atom_site_label_1
_geom_angle_atom_site_label_2
_geom_angle_atom_site_label_3
_geom_angle
_geom_angle_publ_flag
C4 O1 HO1 110(3) ?
C2 C1 C7 107.0(3) ?
C2 C1 C6 109.3(2) ?
C7 C1 C6 87.6(2) ?
C2 C1 H1 116.4 ?
C7 C1 H1 116.4 ?
C6 C1 H1 116.4 ?
C3 C2 C8 123.7(3) ?
C3 C2 C1 116.8(3) ?
C8 C2 C1 119.4(3) ?
C2 C3 C4 119.8(3) ?
C2 C3 H3 120.1 ?
C4 C3 H3 120.1 ?
O1 C4 C3 111.5(3) y
O1 C4 C5 109.9(2) ?
C3 C4 C5 110.0(2) ?
O1 C4 H4 108.5 ?
C3 C4 H4 108.5 ?
C5 C4 H4 108.5 ?
C4 C5 C7 106.7(2) ?
C4 C5 C6 113.0(2) ?
C7 C5 C6 87.9(2) ?
C4 C5 H5 115.3 ?
C7 C5 H5 115.3 ?
C6 C5 H5 115.3 ?
C9 C6 C10 108.0(3) ?
C9 C6 C5 121.1(3) ?
C10 C6 C5 111.0(2) ?
C9 C6 C1 118.6(3) ?
C10 C6 C1 112.2(2) ?
C5 C6 C1 84.6(2) ?
C5 C7 C1 85.7(2) ?
C5 C7 H7A 114.4 ?
C1 C7 H7A 114.4 ?
C5 C7 H7B 114.4 ?
C1 C7 H7B 114.4 ?
H7A C7 H7B 111.5 ?
C2 C8 H8A 109.5 ?
C2 C8 H8B 109.5 ?
H8A C8 H8B 109.5 ?
C2 C8 H8C 109.5 ?
H8A C8 H8C 109.5 ?
H8B C8 H8C 109.5 ?
C6 C9 H9A 109.5 ?
C6 C9 H9B 109.5 ?
H9A C9 H9B 109.5 ?
C6 C9 H9C 109.5 ?
H9A C9 H9C 109.5 ?
H9B C9 H9C 109.5 ?
C6 C10 H10A 109.5 ?
C6 C10 H10B 109.5 ?
H10A C10 H10B 109.5 ?
C6 C10 H10C 109.5 ?
H10A C10 H10C 109.5 ?
H10B C10 H10C 109.5 ?
C4' O1' HO1' 115(4) ?
C2' C1' C7' 107.2(3) ?
C2' C1' C6' 109.3(2) ?
C7' C1' C6' 87.8(2) ?
C2' C1' H1' 116.3 ?
C7' C1' H1' 116.3 ?
C6' C1' H1' 116.3 ?
C3' C2' C8' 123.7(3) ?
C3' C2' C1' 116.8(3) ?
C8' C2' C1' 119.5(3) ?
C2' C3' C4' 119.9(3) ?
C2' C3' H3' 120.1 ?
C4' C3' H3' 120.1 ?
O1' C4' C3' 111.7(3) y
O1' C4' C5' 109.2(3) ?
C3' C4' C5' 110.5(2) ?
O1' C4' H4' 108.4 ?
C3' C4' H4' 108.4 ?
C5' C4' H4' 108.4 ?
C4' C5' C7' 106.5(3) ?
C4' C5' C6' 113.0(2) ?
C7' C5' C6' 87.0(2) ?
C4' C5' H5' 115.6 ?
C7' C5' H5' 115.6 ?
C6' C5' H5' 115.6 ?
C9' C6' C10' 108.0(3) ?
C9' C6' C1' 118.8(3) ?
C10' C6' C1' 112.3(3) ?
C9' C6' C5' 120.1(3) ?
C10' C6' C5' 111.2(3) ?
C1' C6' C5' 85.0(2) ?
C1' C7' C5' 85.5(2) ?
C1' C7' H7'1 114.4 ?
C5' C7' H7'1 114.4 ?
C1' C7' H7'2 114.4 ?
C5' C7' H7'2 114.4 ?
H7'1 C7' H7'2 111.5 ?
C2' C8' H8'1 109.5 ?
C2' C8' H8'2 109.5 ?
H8'1 C8' H8'2 109.5 ?
C2' C8' H8'3 109.5 ?
H8'1 C8' H8'3 109.5 ?
H8'2 C8' H8'3 109.5 ?
C6' C9' H9'1 109.5 ?
C6' C9' H9'2 109.5 ?
H9'1 C9' H9'2 109.5 ?
C6' C9' H9'3 109.5 ?
H9'1 C9' H9'3 109.5 ?
H9'2 C9' H9'3 109.5 ?
C6' C10' H10D 109.5 ?
C6' C10' H10E 109.5 ?
H10D C10' H10E 109.5 ?
C6' C10' H10F 109.5 ?
H10D C10' H10F 109.5 ?
H10E C10' H10F 109.5 ?
C4'' O1'' HO1'' 109(3) ?
C2'' C1'' C7'' 107.0(3) ?
C2'' C1'' C6'' 109.5(2) ?
C7'' C1'' C6'' 87.3(2) ?
C2'' C1'' H1'' 116.4 ?
C7'' C1'' H1'' 116.4 ?
C6'' C1'' H1'' 116.4 ?
C3'' C2'' C8'' 123.1(3) ?
C3'' C2'' C1'' 117.0(3) ?
C8'' C2'' C1'' 119.9(3) ?
C2'' C3'' C4'' 119.3(3) ?
C2'' C3'' H3'' 120.3 ?
C4'' C3'' H3'' 120.3 ?
O1'' C4'' C5'' 110.1(3) ?
O1'' C4'' C3'' 111.0(3) y
C5'' C4'' C3'' 110.8(3) ?
O1'' C4'' H4'' 108.3 ?
C5'' C4'' H4'' 108.3 ?
C3'' C4'' H4'' 108.3 ?
C4'' C5'' C7'' 106.9(3) ?
C4'' C5'' C6'' 113.0(2) ?
C7'' C5'' C6'' 86.8(2) ?
C4'' C5'' H5'' 115.5 ?
C7'' C5'' H5'' 115.5 ?
C6'' C5'' H5'' 115.5 ?
C9'' C6'' C10'' 107.6(3) ?
C9'' C6'' C1'' 118.8(3) ?
C10'' C6'' C1'' 112.4(3) ?
C9'' C6'' C5'' 120.0(3) ?
C10'' C6'' C5'' 111.7(3) ?
C1'' C6'' C5'' 85.0(2) ?
C1'' C7'' C5'' 86.2(2) ?
C1'' C7'' H7''1 114.3 ?
C5'' C7'' H7''1 114.3 ?
C1'' C7'' H7''2 114.3 ?
C5'' C7'' H7''2 114.3 ?
H7''1 C7'' H7''2 111.4 ?
C2'' C8'' H8''1 109.5 ?
C2'' C8'' H8''2 109.5 ?
H8''1 C8'' H8''2 109.5 ?
C2'' C8'' H8''3 109.5 ?
H8''1 C8'' H8''3 109.5 ?
H8''2 C8'' H8''3 109.5 ?
C6'' C9'' H9''1 109.5 ?
C6'' C9'' H9''2 109.5 ?
H9''1 C9'' H9''2 109.5 ?
C6'' C9'' H9''3 109.5 ?
H9''1 C9'' H9''3 109.5 ?
H9''2 C9'' H9''3 109.5 ?
C6'' C10'' H10G 109.5 ?
C6'' C10'' H10H 109.5 ?
H10G C10'' H10H 109.5 ?
C6'' C10'' H10I 109.5 ?
H10G C10'' H10I 109.5 ?
H10H C10'' H10I 109.5 ?

loop_
_geom_bond_atom_site_label_1
_geom_bond_atom_site_label_2
_geom_bond_site_symmetry_2
_geom_bond_distance
_geom_bond_publ_flag
O1 C4 . 1.444(3) y
O1 HO1 . .81(4) ?
C1 C2 . 1.512(4) ?
C1 C7 . 1.552(4) ?
C1 C6 . 1.567(4) ?
C1 H1 . 1 ?
C2 C3 . 1.330(4) ?
C2 C8 . 1.496(4) ?
C3 C4 . 1.511(4) ?
C3 H3 . .95 ?
C4 C5 . 1.522(4) ?
C4 H4 . 1 ?
C5 C7 . 1.547(4) ?
C5 C6 . 1.566(4) ?
C5 H5 . 1 ?
C6 C9 . 1.516(4) ?
C6 C10 . 1.540(4) ?
C7 H7A . .99 ?
C7 H7B . .99 ?
C8 H8A . .98 ?
C8 H8B . .98 ?
C8 H8C . .98 ?
C9 H9A . .98 ?
C9 H9B . .98 ?
C9 H9C . .98 ?
C10 H10A . .98 ?
C10 H10B . .98 ?
C10 H10C . .98 ?
O1' C4' . 1.443(4) y
O1' HO1' . .70(4) ?
C1' C2' . 1.521(5) ?
C1' C7' . 1.547(4) ?
C1' C6' . 1.555(5) ?
C1' H1' . 1 ?
C2' C3' . 1.321(5) ?
C2' C8' . 1.504(5) ?
C3' C4' . 1.503(4) ?
C3' H3' . .95 ?
C4' C5' . 1.521(4) ?
C4' H4' . 1 ?
C5' C7' . 1.557(4) ?
C5' C6' . 1.567(4) ?
C5' H5' . 1 ?
C6' C9' . 1.527(5) ?
C6' C10' . 1.534(5) ?
C7' H7'1 . .99 ?
C7' H7'2 . .99 ?
C8' H8'1 . .98 ?
C8' H8'2 . .98 ?
C8' H8'3 . .98 ?
C9' H9'1 . .98 ?
C9' H9'2 . .98 ?
C9' H9'3 . .98 ?
C10' H10D . .98 ?
C10' H10E . .98 ?
C10' H10F . .98 ?
O1'' C4'' . 1.443(4) y
O1'' HO1'' . .75(5) ?
C1'' C2'' . 1.515(4) ?
C1'' C7'' . 1.550(5) ?
C1'' C6'' . 1.562(4) ?
C1'' H1'' . 1 ?
C2'' C3'' . 1.334(5) ?
C2'' C8'' . 1.496(5) ?
C3'' C4'' . 1.509(4) ?
C3'' H3'' . .95 ?
C4'' C5'' . 1.509(4) ?
C4'' H4'' . 1 ?
C5'' C7'' . 1.551(5) ?
C5'' C6'' . 1.573(4) ?
C5'' H5'' . 1 ?
C6'' C9'' . 1.520(4) ?
C6'' C10'' . 1.539(4) ?
C7'' H7''1 . .99 ?
C7'' H7''2 . .99 ?
C8'' H8''1 . .98 ?
C8'' H8''2 . .98 ?
C8'' H8''3 . .98 ?
C9'' H9''1 . .98 ?
C9'' H9''2 . .98 ?
C9'' H9''3 . .98 ?
C10'' H10G . .98 ?
C10'' H10H . .98 ?
C10'' H10I . .98 ?

loop_
_geom_hbond_atom_site_label_D
_geom_hbond_atom_site_label_H
_geom_hbond_atom_site_label_A
_geom_hbond_site_symmetry_A
_geom_hbond_distance_DH
_geom_hbond_distance_HA
_geom_hbond_distance_DA
_geom_hbond_angle_DHA
O1 HO1 O1' . .81(4) 1.97(4) 2.760(3) 162(4)
O1' HO1' O1'' . .70(4) 2.11(5) 2.760(3) 156(5)
O1'' HO1'' O1 1_455 .75(5) 2.02(5) 2.766(3) 170(4)

loop_
_geom_torsion_atom_site_label_1
_geom_torsion_atom_site_label_2
_geom_torsion_atom_site_label_3
_geom_torsion_atom_site_label_4
_geom_torsion
C7 C1 C2 C3 44.9(3)
C6 C1 C2 C3 -48.6(3)
C7 C1 C2 C8 -136.8(3)
C6 C1 C2 C8 129.7(3)
C8 C2 C3 C4 -178.1(3)
C1 C2 C3 C4 .1(4)
C2 C3 C4 O1 124.5(3)
C2 C3 C4 C5 2.4(4)
O1 C4 C5 C7 -173.5(2)
C3 C4 C5 C7 -50.5(3)
O1 C4 C5 C6 -78.6(3)
C3 C4 C5 C6 44.4(3)
C4 C5 C6 C9 40.9(4)
C7 C5 C6 C9 148.2(3)
C4 C5 C6 C10 168.9(2)
C7 C5 C6 C10 -83.8(3)
C4 C5 C6 C1 -79.4(3)
C7 C5 C6 C1 27.9(2)
C2 C1 C6 C9 -43.2(3)
C7 C1 C6 C9 -150.4(3)
C2 C1 C6 C10 -170.2(3)
C7 C1 C6 C10 82.7(3)
C2 C1 C6 C5 79.4(3)
C7 C1 C6 C5 -27.8(2)
C4 C5 C7 C1 85.3(3)
C6 C5 C7 C1 -28.1(2)
C2 C1 C7 C5 -81.3(2)
C6 C1 C7 C5 28.1(2)
C7' C1' C2' C3' 44.7(4)
C6' C1' C2' C3' -49.1(4)
C7' C1' C2' C8' -135.8(3)
C6' C1' C2' C8' 130.4(3)
C8' C2' C3' C4' -178.8(3)
C1' C2' C3' C4' .7(5)
C2' C3' C4' O1' 123.9(3)
C2' C3' C4' C5' 2.1(4)
O1' C4' C5' C7' -173.4(2)
C3' C4' C5' C7' -50.2(3)
O1' C4' C5' C6' -79.6(3)
C3' C4' C5' C6' 43.7(3)
C2' C1' C6' C9' -42.7(4)
C7' C1' C6' C9' -150.2(3)
C2' C1' C6' C10' -170.1(3)
C7' C1' C6' C10' 82.5(3)
C2' C1' C6' C5' 79.1(3)
C7' C1' C6' C5' -28.4(2)
C4' C5' C6' C9' 42.1(4)
C7' C5' C6' C9' 148.8(3)
C4' C5' C6' C10' 169.6(3)
C7' C5' C6' C10' -83.7(3)
C4' C5' C6' C1' -78.5(3)
C7' C5' C6' C1' 28.2(2)
C2' C1' C7' C5' -81.0(3)
C6' C1' C7' C5' 28.6(2)
C4' C5' C7' C1' 84.8(3)
C6' C5' C7' C1' -28.3(2)
C7'' C1'' C2'' C3'' 44.7(4)
C6'' C1'' C2'' C3'' -48.5(4)
C7'' C1'' C2'' C8'' -136.1(3)
C6'' C1'' C2'' C8'' 130.7(3)
C8'' C2'' C3'' C4'' -178.8(3)
C1'' C2'' C3'' C4'' .4(4)
C2'' C3'' C4'' O1'' 124.5(3)
C2'' C3'' C4'' C5'' 1.9(4)
O1'' C4'' C5'' C7'' -172.8(2)
C3'' C4'' C5'' C7'' -49.6(3)
O1'' C4'' C5'' C6'' -79.0(3)
C3'' C4'' C5'' C6'' 44.2(3)
C2'' C1'' C6'' C9'' -42.9(4)
C7'' C1'' C6'' C9'' -150.0(3)
C2'' C1'' C6'' C10'' -169.8(3)
C7'' C1'' C6'' C10'' 83.2(3)
C2'' C1'' C6'' C5'' 78.8(3)
C7'' C1'' C6'' C5'' -28.3(2)
C4'' C5'' C6'' C9'' 41.7(4)
C7'' C5'' C6'' C9'' 148.8(3)
C4'' C5'' C6'' C10'' 169.0(3)
C7'' C5'' C6'' C10'' -83.9(3)
C4'' C5'' C6'' C1'' -78.8(3)
C7'' C5'' C6'' C1'' 28.3(2)
C2'' C1'' C7'' C5'' -80.9(3)
C6'' C1'' C7'' C5'' 28.7(2)
C4'' C5'' C7'' C1'' 84.7(3)
C6'' C5'' C7'' C1'' -28.5(2)

loop_
_cod_related_entry_id
_cod_related_entry_database
_cod_related_entry_code
1 ChemSpider 79247
